data_4501830
loop_
_publ_author_name
'Ge, Jia-Zhen'
'Fu, Xue-Qun'
'Hang, Tian'
'Ye, Qiong'
'Xiong, Ren-Gen'

_publ_section_title
;
 Reversible Phase Transition of the 1:1 Complexes of 18-Crown-6 with
 4-Ethoxyanilinium Perchlorate
;
_journal_issue 8
_journal_name_full 'Crystal Growth &amp; Design'
_journal_page_first 3632
_journal_paper_doi 10.1021/cg100523b
_journal_volume 10
_journal_year 2010
_chemical_formula_sum 'C80 H144 Cl4 N4 O44'
_chemical_formula_weight 2007.79
_chemical_name_systematic
; 
 ? 
;
_space_group_IT_number 14
_symmetry_space_group_name_Hall '-P 2ybc'
_symmetry_space_group_name_H-M 'P 1 21/c 1'
_atom_sites_solution_hydrogens geom
_atom_sites_solution_primary direct
_atom_sites_solution_secondary difmap
_audit_creation_method SHELXL-97
_cell_angle_alpha 90.00
_cell_angle_beta 110.79(3)
_cell_angle_gamma 90.00
_cell_formula_units_Z 1
_cell_length_a 10.657(7)
_cell_length_b 14.592(8)
_cell_length_c 17.533(9)
_cell_measurement_reflns_used 4912
_cell_measurement_temperature 293(2)
_cell_measurement_theta_max 27.4932
_cell_measurement_theta_min 3.0786
_cell_volume 2549(3)
_computing_structure_refinement 'SHELXL-97 (Sheldrick, 1997)'
_computing_structure_solution 'SHELXS-97 (Sheldrick, 1990)'
_diffrn_ambient_temperature 293(2)
_diffrn_measured_fraction_theta_full 0.997
_diffrn_measured_fraction_theta_max 0.997
_diffrn_radiation_monochromator graphite
_diffrn_radiation_source 'fine-focus sealed tube'
_diffrn_radiation_type MoK\a
_diffrn_radiation_wavelength 0.71073
_diffrn_reflns_av_R_equivalents 0.0649
_diffrn_reflns_av_sigmaI/netI 0.0430
_diffrn_reflns_limit_h_max 13
_diffrn_reflns_limit_h_min -13
_diffrn_reflns_limit_k_max 18
_diffrn_reflns_limit_k_min -18
_diffrn_reflns_limit_l_max 21
_diffrn_reflns_limit_l_min -21
_diffrn_reflns_number 24522
_diffrn_reflns_theta_full 26.00
_diffrn_reflns_theta_max 26.00
_diffrn_reflns_theta_min 3.08
_exptl_absorpt_coefficient_mu 0.205
_exptl_absorpt_correction_T_max 1.0000
_exptl_absorpt_correction_T_min 0.9039
_exptl_absorpt_correction_type multi-scan
_exptl_crystal_density_diffrn 1.308
_exptl_crystal_density_method 'not measured'
_exptl_crystal_description Prism
_exptl_crystal_F_000 1072
_exptl_crystal_size_max 0.2000
_exptl_crystal_size_mid 0.2000
_exptl_crystal_size_min 0.2000
_refine_diff_density_max 0.730
_refine_diff_density_min -0.339
_refine_diff_density_rms 0.072
_refine_ls_extinction_method none
_refine_ls_goodness_of_fit_ref 1.045
_refine_ls_hydrogen_treatment constr
_refine_ls_matrix_type full
_refine_ls_number_parameters 298
_refine_ls_number_reflns 4990
_refine_ls_number_restraints 217
_refine_ls_restrained_S_all 1.055
_refine_ls_R_factor_all 0.1576
_refine_ls_R_factor_gt 0.1292
_refine_ls_shift/su_max 0.001
_refine_ls_shift/su_mean 0.000
_refine_ls_structure_factor_coef Fsqd
_refine_ls_weighting_details 'calc w=1/[\s^2^(Fo^2^)+(0.1441P)^2^+6.0577P] where P=(Fo^2^+2Fc^2^)/3'
_refine_ls_weighting_scheme calc
_refine_ls_wR_factor_gt 0.3068
_refine_ls_wR_factor_ref 0.3283
_reflns_number_gt 3806
_reflns_number_total 4990
_reflns_threshold_expression >2sigma(I)
_cod_data_source_file cg100523b_si_001.cif
_cod_data_source_block f
_cod_depositor_comments
;
The following automatic conversions were performed:

'_exptl_absorpt_correction_type' value 'Multi-scan' changed to
'multi-scan' according to
/home/saulius/struct/CIF-dictionaries/cif_core.dic dictionary named
'cif_core.dic' version 2.4.2 from 2011-04-26.

Automatic conversion script
Id: cif_fix_values 1715 2011-07-08 13:25:40Z adriana 
;
_cod_database_code 4501830

loop_
_symmetry_equiv_pos_as_xyz
'x, y, z'
'-x, y+1/2, -z+1/2'
'-x, -y, -z'
'x, -y-1/2, z-1/2'

loop_
_atom_site_label
_atom_site_type_symbol
_atom_site_fract_x
_atom_site_fract_y
_atom_site_fract_z
_atom_site_U_iso_or_equiv
_atom_site_adp_type
_atom_site_occupancy
_atom_site_symmetry_multiplicity
_atom_site_calc_flag
_atom_site_refinement_flags
Cl1 Cl 0.05324(13) 0.17762(10) 0.33715(10) 0.0605(5) Uani 1 1 d .
N1 N 0.4547(4) 0.0521(3) 0.1759(2) 0.0425(9) Uani 1 1 d .
H1D H 0.3654 0.0491 0.1640 0.051 Uiso 1 1 d R
H1E H 0.4745 0.1026 0.1529 0.051 Uiso 1 1 d R
H1F H 0.4824 0.0021 0.1563 0.051 Uiso 1 1 d R
C1 C 0.8922(8) 0.0929(5) 0.6404(4) 0.087(2) Uani 1 1 d U
H1A H 0.9877 0.0933 0.6681 0.105 Uiso 1 1 d R
H1B H 0.8557 0.1507 0.6483 0.105 Uiso 1 1 d R
H1C H 0.8534 0.0447 0.6621 0.105 Uiso 1 1 d R
C2 C 0.8567(6) 0.0776(5) 0.5513(3) 0.0680(15) Uani 1 1 d U
H2A H 0.8944 0.1254 0.5284 0.082 Uiso 1 1 d R
H2B H 0.8921 0.0198 0.5422 0.082 Uiso 1 1 d R
C3 C 0.6567(5) 0.0689(3) 0.4314(3) 0.0463(11) Uani 1 1 d U
C4 C 0.5171(5) 0.0626(4) 0.3985(3) 0.0498(11) Uani 1 1 d U
H4A H 0.4661 0.0628 0.4340 0.060 Uiso 1 1 d R
C5 C 0.4510(5) 0.0568(3) 0.3158(3) 0.0467(11) Uani 1 1 d U
H5A H 0.3549 0.0526 0.2938 0.056 Uiso 1 1 d R
C6 C 0.5240(4) 0.0567(3) 0.2646(3) 0.0370(9) Uani 1 1 d U
C7 C 0.6633(5) 0.0610(3) 0.2961(3) 0.0435(10) Uani 1 1 d U
H7A H 0.7132 0.0607 0.2601 0.052 Uiso 1 1 d R
C8 C 0.7288(5) 0.0670(3) 0.3791(3) 0.0474(11) Uani 1 1 d U
H8A H 0.8251 0.0701 0.4012 0.057 Uiso 1 1 d R
C11 C 0.2886(8) -0.1761(5) 0.1488(5) 0.0893(19) Uani 1 1 d U
H11A H 0.2524 -0.1930 0.0923 0.107 Uiso 1 1 d R
H11B H 0.2488 -0.2147 0.1784 0.107 Uiso 1 1 d R
C12 C 0.4378(9) -0.1885(5) 0.1789(5) 0.0883(18) Uani 1 1 d U
H12A H 0.4755 -0.1671 0.2341 0.106 Uiso 1 1 d R
H12B H 0.4602 -0.2521 0.1777 0.106 Uiso 1 1 d R
C13 C 0.6310(8) -0.1520(6) 0.1521(5) 0.0935(19) Uani 1 1 d U
H13A H 0.6489 -0.2154 0.1454 0.112 Uiso 1 1 d R
H13B H 0.6768 -0.1354 0.2081 0.112 Uiso 1 1 d R
C14 C 0.6815(8) -0.0924(6) 0.0981(5) 0.0894(18) Uani 1 1 d U
H14A H 0.7744 -0.1044 0.1074 0.107 Uiso 1 1 d R
H14B H 0.6301 -0.1053 0.0419 0.107 Uiso 1 1 d R
C15 C 0.6933(7) 0.0591(6) 0.0587(5) 0.0884(18) Uani 1 1 d U
H15A H 0.6282 0.0500 0.0050 0.106 Uiso 1 1 d R
H15B H 0.7805 0.0446 0.0576 0.106 Uiso 1 1 d R
C16 C 0.6885(8) 0.1564(6) 0.0841(5) 0.0951(19) Uani 1 1 d U
H16A H 0.7155 0.1970 0.0496 0.114 Uiso 1 1 d R
H16B H 0.7488 0.1645 0.1393 0.114 Uiso 1 1 d R
C17 C 0.5402(10) 0.2683(5) 0.0978(5) 0.100(2) Uani 1 1 d U
H17A H 0.5878 0.2783 0.1550 0.121 Uiso 1 1 d R
H17B H 0.5771 0.3083 0.0677 0.121 Uiso 1 1 d R
C18 C 0.3961(11) 0.2881(5) 0.0771(5) 0.102(2) Uani 1 1 d U
H18A H 0.3848 0.3510 0.0893 0.123 Uiso 1 1 d R
H18B H 0.3482 0.2781 0.0200 0.123 Uiso 1 1 d R
C19 C 0.2064(10) 0.2465(7) 0.0971(7) 0.118(2) Uani 1 1 d U
H19A H 0.1675 0.2411 0.0389 0.142 Uiso 1 1 d R
H19B H 0.1911 0.3078 0.1117 0.142 Uiso 1 1 d R
C20 C 0.1423(10) 0.1812(7) 0.1306(7) 0.127(3) Uani 1 1 d U
H20A H 0.1810 0.1862 0.1889 0.152 Uiso 1 1 d R
H20B H 0.0481 0.1943 0.1141 0.152 Uiso 1 1 d R
C21 C 0.0935(8) 0.0294(6) 0.1418(6) 0.102(2) Uani 1 1 d U
H21A H -0.0007 0.0431 0.1209 0.123 Uiso 1 1 d R
H21B H 0.1256 0.0364 0.2000 0.123 Uiso 1 1 d R
C22 C 0.1186(8) -0.0661(6) 0.1230(5) 0.095(2) Uani 1 1 d U
H22A H 0.0694 -0.1080 0.1439 0.114 Uiso 1 1 d R
H22B H 0.0884 -0.0731 0.0648 0.114 Uiso 1 1 d R
O1 O 0.0231(6) 0.1776(6) 0.4090(4) 0.138(3) Uani 1 1 d .
O2 O 0.0464(8) 0.2672(5) 0.3087(7) 0.172(4) Uani 1 1 d .
O3 O 0.1853(4) 0.1453(4) 0.3522(4) 0.0937(16) Uani 1 1 d .
O4 O -0.0412(5) 0.1224(5) 0.2810(4) 0.125(2) Uani 1 1 d .
O5 O 0.7116(4) 0.0772(3) 0.5140(2) 0.0621(10) Uani 1 1 d U
O6 O 0.4918(5) -0.1384(3) 0.1312(3) 0.0824(13) Uani 1 1 d U
O7 O 0.6639(5) -0.0008(4) 0.1133(3) 0.0840(13) Uani 1 1 d U
O8 O 0.5589(5) 0.1758(4) 0.0784(3) 0.0874(13) Uani 1 1 d U
O9 O 0.3452(6) 0.2321(3) 0.1225(3) 0.0927(14) Uani 1 1 d U
O10 O 0.1582(6) 0.0903(4) 0.1089(4) 0.1059(16) Uani 1 1 d U
O11 O 0.2566(5) -0.0854(3) 0.1564(3) 0.0826(13) Uani 1 1 d U

loop_
_atom_site_aniso_label
_atom_site_aniso_U_11
_atom_site_aniso_U_22
_atom_site_aniso_U_33
_atom_site_aniso_U_23
_atom_site_aniso_U_13
_atom_site_aniso_U_12
Cl1 0.0446(7) 0.0600(8) 0.0804(10) -0.0044(7) 0.0267(7) -0.0002(6)
N1 0.045(2) 0.040(2) 0.042(2) -0.0012(17) 0.0145(18) -0.0041(17)
C1 0.097(5) 0.085(5) 0.057(4) -0.003(3) -0.001(3) 0.009(4)
C2 0.071(3) 0.074(4) 0.050(3) -0.001(3) 0.011(3) 0.006(3)
C3 0.050(2) 0.044(2) 0.045(2) -0.005(2) 0.0166(19) -0.001(2)
C4 0.050(2) 0.054(3) 0.054(3) -0.003(2) 0.028(2) 0.002(2)
C5 0.041(2) 0.049(3) 0.051(3) 0.001(2) 0.017(2) -0.002(2)
C6 0.041(2) 0.031(2) 0.041(2) 0.0027(18) 0.0176(18) -0.0023(17)
C7 0.039(2) 0.047(3) 0.049(2) 0.002(2) 0.021(2) -0.0044(19)
C8 0.041(2) 0.050(3) 0.049(2) -0.003(2) 0.013(2) -0.003(2)
C11 0.109(4) 0.062(3) 0.095(4) 0.010(3) 0.033(4) -0.023(3)
C12 0.123(4) 0.058(3) 0.085(4) 0.013(3) 0.038(4) 0.004(3)
C13 0.087(4) 0.088(4) 0.094(4) -0.007(3) 0.017(3) 0.029(3)
C14 0.071(4) 0.111(4) 0.084(4) -0.015(4) 0.024(3) 0.021(3)
C15 0.062(3) 0.136(5) 0.072(4) 0.011(4) 0.030(3) -0.006(4)
C16 0.077(4) 0.128(5) 0.075(4) 0.013(4) 0.020(3) -0.028(4)
C17 0.145(5) 0.075(4) 0.087(4) -0.003(4) 0.050(4) -0.036(4)
C18 0.156(5) 0.063(4) 0.089(4) 0.004(3) 0.044(4) -0.002(4)
C19 0.117(5) 0.086(4) 0.138(6) 0.013(4) 0.028(5) 0.038(4)
C20 0.104(5) 0.102(5) 0.163(6) 0.019(5) 0.034(5) 0.037(4)
C21 0.067(4) 0.117(4) 0.124(5) -0.011(4) 0.034(4) -0.013(4)
C22 0.071(3) 0.105(4) 0.109(5) -0.007(4) 0.032(4) -0.029(3)
O1 0.090(4) 0.242(9) 0.089(4) -0.036(5) 0.041(3) -0.038(5)
O2 0.144(6) 0.092(5) 0.310(11) 0.058(6) 0.117(7) 0.038(4)
O3 0.047(2) 0.092(3) 0.143(5) -0.002(3) 0.034(3) 0.006(2)
O4 0.066(3) 0.185(7) 0.119(5) -0.048(4) 0.027(3) -0.035(4)
O5 0.061(2) 0.076(3) 0.0456(19) -0.0057(18) 0.0143(16) 0.0061(19)
O6 0.098(3) 0.068(3) 0.082(3) 0.007(2) 0.033(2) 0.015(2)
O7 0.074(3) 0.113(3) 0.062(3) -0.005(2) 0.021(2) 0.006(3)
O8 0.095(3) 0.096(3) 0.075(3) -0.005(2) 0.035(2) -0.030(3)
O9 0.120(4) 0.060(3) 0.096(3) 0.008(2) 0.036(3) 0.009(3)
O10 0.085(3) 0.095(3) 0.137(4) 0.011(3) 0.038(3) 0.013(3)
O11 0.079(3) 0.074(3) 0.094(3) -0.007(2) 0.030(2) -0.023(2)

loop_
_atom_type_symbol
_atom_type_description
_atom_type_scat_dispersion_real
_atom_type_scat_dispersion_imag
_atom_type_scat_source
C C 0.0033 0.0016 'International Tables Vol C Tables 4.2.6.8 and 6.1.1.4'
H H 0.0000 0.0000 'International Tables Vol C Tables 4.2.6.8 and 6.1.1.4'
Cl Cl 0.1484 0.1585 'International Tables Vol C Tables 4.2.6.8 and 6.1.1.4'
N N 0.0061 0.0033 'International Tables Vol C Tables 4.2.6.8 and 6.1.1.4'
O O 0.0106 0.0060 'International Tables Vol C Tables 4.2.6.8 and 6.1.1.4'

loop_
_geom_angle_atom_site_label_1
_geom_angle_atom_site_label_2
_geom_angle_atom_site_label_3
_geom_angle
O4 Cl1 O2 111.0(6)
O4 Cl1 O1 107.2(4)
O2 Cl1 O1 108.8(5)
O4 Cl1 O3 111.2(4)
O2 Cl1 O3 107.5(4)
O1 Cl1 O3 111.2(4)
C6 N1 H1D 109.9
C6 N1 H1E 109.2
H1D N1 H1E 109.5
C6 N1 H1F 109.3
H1D N1 H1F 109.5
H1E N1 H1F 109.5
C2 C1 H1A 111.0
C2 C1 H1B 108.5
H1A C1 H1B 109.5
C2 C1 H1C 108.8
H1A C1 H1C 109.5
H1B C1 H1C 109.5
O5 C2 C1 107.8(5)
O5 C2 H2A 110.6
C1 C2 H2A 110.0
O5 C2 H2B 109.9
C1 C2 H2B 109.7
H2A C2 H2B 108.8
O5 C3 C8 125.1(5)
O5 C3 C4 116.0(4)
C8 C3 C4 118.9(5)
C5 C4 C3 120.9(5)
C5 C4 H4A 119.3
C3 C4 H4A 119.8
C4 C5 C6 119.4(5)
C4 C5 H5A 120.1
C6 C5 H5A 120.5
C5 C6 C7 120.8(4)
C5 C6 N1 120.1(4)
C7 C6 N1 119.2(4)
C8 C7 C6 119.5(4)
C8 C7 H7A 120.3
C6 C7 H7A 120.1
C7 C8 C3 120.5(5)
C7 C8 H8A 119.9
C3 C8 H8A 119.6
O11 C11 C12 110.4(6)
O11 C11 H11A 108.8
C12 C11 H11A 108.6
O11 C11 H11B 109.8
C12 C11 H11B 110.9
H11A C11 H11B 108.3
O6 C12 C11 110.0(6)
O6 C12 H12A 108.8
C11 C12 H12A 109.1
O6 C12 H12B 109.8
C11 C12 H12B 110.5
H12A C12 H12B 108.6
O6 C13 C14 109.3(6)
O6 C13 H13A 109.9
C14 C13 H13A 110.2
O6 C13 H13B 109.6
C14 C13 H13B 109.2
H13A C13 H13B 108.5
O7 C14 C13 109.3(6)
O7 C14 H14A 110.1
C13 C14 H14A 111.2
O7 C14 H14B 108.6
C13 C14 H14B 109.1
H14A C14 H14B 108.5
O7 C15 C16 110.3(6)
O7 C15 H15A 108.8
C16 C15 H15A 109.6
O7 C15 H15B 109.0
C16 C15 H15B 110.6
H15A C15 H15B 108.5
O8 C16 C15 108.2(6)
O8 C16 H16A 110.2
C15 C16 H16A 110.3
O8 C16 H16B 110.1
C15 C16 H16B 109.6
H16A C16 H16B 108.5
O8 C17 C18 110.4(7)
O8 C17 H17A 109.1
C18 C17 H17A 110.2
O8 C17 H17B 109.0
C18 C17 H17B 109.8
H17A C17 H17B 108.2
O9 C18 C17 109.2(7)
O9 C18 H18A 109.4
C17 C18 H18A 109.5
O9 C18 H18B 109.9
C17 C18 H18B 110.5
H18A C18 H18B 108.3
O9 C19 C20 112.2(8)
O9 C19 H19A 109.5
C20 C19 H19A 107.2
O9 C19 H19B 108.4
C20 C19 H19B 111.3
H19A C19 H19B 108.1
O10 C20 C19 113.6(9)
O10 C20 H20A 108.2
C19 C20 H20A 107.6
O10 C20 H20B 108.6
C19 C20 H20B 110.4
H20A C20 H20B 108.3
O10 C21 C22 111.0(7)
O10 C21 H21A 108.6
C22 C21 H21A 111.0
O10 C21 H21B 109.7
C22 C21 H21B 108.3
H21A C21 H21B 108.3
O11 C22 C21 110.0(6)
O11 C22 H22A 110.3
C21 C22 H22A 110.4
O11 C22 H22B 109.2
C21 C22 H22B 108.6
H22A C22 H22B 108.4
C3 O5 C2 117.8(4)
C12 O6 C13 113.2(6)
C14 O7 C15 112.9(6)
C16 O8 C17 113.5(6)
C18 O9 C19 108.4(7)
C21 O10 C20 111.7(8)
C11 O11 C22 114.1(6)

loop_
_geom_bond_atom_site_label_1
_geom_bond_atom_site_label_2
_geom_bond_distance
Cl1 O4 1.389(6)
Cl1 O2 1.392(7)
Cl1 O1 1.407(6)
Cl1 O3 1.418(4)
N1 C6 1.468(6)
N1 H1D 0.9001
N1 H1E 0.8999
N1 H1F 0.9000
C1 C2 1.489(9)
C1 H1A 0.9600
C1 H1B 0.9601
C1 H1C 0.9600
C2 O5 1.450(7)
C2 H2A 0.9601
C2 H2B 0.9599
C3 O5 1.361(6)
C3 C8 1.390(7)
C3 C4 1.396(7)
C4 C5 1.372(7)
C4 H4A 0.9600
C5 C6 1.380(6)
C5 H5A 0.9601
C6 C7 1.389(6)
C7 C8 1.375(7)
C7 H7A 0.9599
C8 H8A 0.9601
C11 O11 1.385(9)
C11 C12 1.498(11)
C11 H11A 0.9600
C11 H11B 0.9601
C12 O6 1.380(8)
C12 H12A 0.9599
C12 H12B 0.9600
C13 O6 1.411(9)
C13 C14 1.518(11)
C13 H13A 0.9599
C13 H13B 0.9598
C14 O7 1.389(9)
C14 H14A 0.9600
C14 H14B 0.9600
C15 O7 1.412(8)
C15 C16 1.495(11)
C15 H15A 0.9600
C15 H15B 0.9601
C16 O8 1.378(9)
C16 H16A 0.9599
C16 H16B 0.9598
C17 O8 1.424(9)
C17 C18 1.475(13)
C17 H17A 0.9598
C17 H17B 0.9601
C18 O9 1.380(9)
C18 H18A 0.9601
C18 H18B 0.9599
C19 O9 1.401(10)
C19 C20 1.415(14)
C19 H19A 0.9600
C19 H19B 0.9600
C20 O10 1.407(11)
C20 H20A 0.9600
C20 H20B 0.9602
C21 O10 1.371(10)
C21 C22 1.478(11)
C21 H21A 0.9599
C21 H21B 0.9600
C22 O11 1.404(9)
C22 H22A 0.9601
C22 H22B 0.9600

loop_
_geom_hbond_atom_site_label_D
_geom_hbond_atom_site_label_H
_geom_hbond_atom_site_label_A
_geom_hbond_distance_DH
_geom_hbond_distance_HA
_geom_hbond_distance_DA
_geom_hbond_angle_DHA
_geom_hbond_site_symmetry_A
N1 H1F O6 0.90 2.11 2.952(6) 156.4 .
N1 H1F O7 0.90 2.31 2.917(6) 124.3 .
N1 H1E O8 0.90 2.12 2.959(6) 155.1 .
N1 H1E O9 0.90 2.29 2.891(6) 124.3 .
N1 H1D O10 0.90 2.16 3.006(7) 156.8 .
N1 H1D O11 0.90 2.26 2.844(6) 122.4 .
C7 H7A O7 0.96 2.60 3.332(7) 133.6 .
C8 H8A O1 0.96 2.59 3.398(8) 141.4 1_655
C14 H14B O8 0.96 2.56 3.462(9) 156.9 3_655
C17 H17B O5 0.96 2.59 3.534(9) 168.9 4_565
C19 H19A O1 0.96 2.54 3.368(12) 144.0 4_565
C22 H22A O2 0.96 2.50 3.456(11) 172.9 2_545

loop_
_geom_torsion_atom_site_label_1
_geom_torsion_atom_site_label_2
_geom_torsion_atom_site_label_3
_geom_torsion_atom_site_label_4
_geom_torsion
O5 C3 C4 C5 178.1(5)
C8 C3 C4 C5 -1.5(8)
C3 C4 C5 C6 0.4(7)
C4 C5 C6 C7 0.9(7)
C4 C5 C6 N1 -178.9(4)
C5 C6 C7 C8 -1.1(7)
N1 C6 C7 C8 178.8(4)
C6 C7 C8 C3 -0.1(7)
O5 C3 C8 C7 -178.2(5)
C4 C3 C8 C7 1.4(7)
O11 C11 C12 O6 -63.1(8)
O6 C13 C14 O7 63.5(8)
O7 C15 C16 O8 -64.0(8)
O8 C17 C18 O9 61.6(9)
O9 C19 C20 O10 -60.1(12)
O10 C21 C22 O11 61.0(10)
C8 C3 O5 C2 -4.5(7)
C4 C3 O5 C2 175.9(5)
C1 C2 O5 C3 176.6(5)
C11 C12 O6 C13 -175.6(6)
C14 C13 O6 C12 -178.5(6)
C13 C14 O7 C15 -172.8(6)
C16 C15 O7 C14 -173.2(6)
C15 C16 O8 C17 -177.5(6)
C18 C17 O8 C16 170.4(6)
C17 C18 O9 C19 -175.2(7)
C20 C19 O9 C18 170.0(9)
C22 C21 O10 C20 -176.3(8)
C19 C20 O10 C21 -179.4(8)
C12 C11 O11 C22 174.7(6)
C21 C22 O11 C11 174.0(7)
